data_7204315
loop_
_publ_author_name
'Diana Bri\<ckut\.e'
'Frank A. Sl\/ok'
'Christian R\/omming'
'Algirdas \<Sa\<ckus'

_publ_section_title
;
 Facile synthesis of 2-substituted ethyl
 2-(2-amino-5-ethoxycarbonylthiazol-4-yl)ethanoates
;
_journal_issue 5
_journal_name_full 'J. Chem. Soc., Perkin Trans. 1'
_journal_page_first 652
_journal_page_last 656
_journal_paper_doi 10.1039/b110022j
_journal_year 2002
_chemical_formula_sum 'C14 H15 N3 O4 S'
_chemical_formula_weight 321.35
_chemical_melting_point 139.0(10)
_chemical_name_systematic
; 
ethyl 2-[5-ethoxycarbonyl-2-(1-pyrrolo)thiazol-4-yl]-2-iminoethanoate 
;
_space_group_IT_number 14
_symmetry_space_group_name_Hall '-P 2ybc'
_symmetry_space_group_name_H-M 'P 1 21/c 1'
_atom_sites_solution_hydrogens geom
_atom_sites_solution_primary direct
_atom_sites_solution_secondary difmap
_audit_creation_method SHELXL-97
_cell_angle_alpha 90.00
_cell_angle_beta 103.416(4)
_cell_angle_gamma 90.00
_cell_formula_units_Z 4
_cell_length_a 7.7843(11)
_cell_length_b 15.848(2)
_cell_length_c 13.0532(18)
_cell_measurement_temperature 293(2)
_cell_volume 1566.4(4)
_computing_structure_refinement 'SHELXL-97 (Sheldrick, 1997)'
_computing_structure_solution 'SHELXS-97 (Sheldrick, 1990)'
_diffrn_ambient_temperature 293(2)
_diffrn_measured_fraction_theta_full 0.984
_diffrn_measured_fraction_theta_max 0.984
_diffrn_radiation_monochromator graphite
_diffrn_radiation_source 'fine-focus sealed tube'
_diffrn_radiation_type MoK\a
_diffrn_radiation_wavelength 0.71073
_diffrn_reflns_av_R_equivalents 0.0390
_diffrn_reflns_av_sigmaI/netI 0.0220
_diffrn_reflns_limit_h_max 10
_diffrn_reflns_limit_h_min -10
_diffrn_reflns_limit_k_max 20
_diffrn_reflns_limit_k_min -21
_diffrn_reflns_limit_l_max 17
_diffrn_reflns_limit_l_min -17
_diffrn_reflns_number 26718
_diffrn_reflns_theta_full 28.28
_diffrn_reflns_theta_max 28.28
_diffrn_reflns_theta_min 6.85
_exptl_absorpt_coefficient_mu 0.228
_exptl_absorpt_correction_type SADABS
_exptl_crystal_density_diffrn 1.363
_exptl_crystal_density_method 'not measured'
_exptl_crystal_F_000 672
_exptl_crystal_size_max 0.75
_exptl_crystal_size_mid 0.5
_exptl_crystal_size_min 0.1
_refine_diff_density_max 0.252
_refine_diff_density_min -0.192
_refine_diff_density_rms 0.034
_refine_ls_extinction_method none
_refine_ls_goodness_of_fit_ref 1.028
_refine_ls_hydrogen_treatment mixed
_refine_ls_matrix_type full
_refine_ls_number_parameters 259
_refine_ls_number_reflns 3821
_refine_ls_number_restraints 0
_refine_ls_restrained_S_all 1.028
_refine_ls_R_factor_all 0.0647
_refine_ls_R_factor_gt 0.0398
_refine_ls_shift/su_max 0.062
_refine_ls_shift/su_mean 0.004
_refine_ls_structure_factor_coef Fsqd
_refine_ls_weighting_details 'calc w=1/[\s^2^(Fo^2^)+(0.0520P)^2^+0.4000P] where P=(Fo^2^+2Fc^2^)/3'
_refine_ls_weighting_scheme calc
_refine_ls_wR_factor_gt 0.0966
_refine_ls_wR_factor_ref 0.1134
_reflns_number_gt 2744
_reflns_number_total 3821
_reflns_threshold_expression >2sigma(I)
_cod_data_source_file b110022j.txt
_cod_data_source_block 11
_cod_depositor_comments
;
The following automatic conversions were performed:

'_chemical_melting_point' value '138-140' was changed to '139.0(10)'
- the average value was taken and precision was estimated.

Automatic conversion script
Id: cif_fix_values 1569 2011-02-09 13:29:24Z adriana 
;
_cod_original_sg_symbol_H-M P2(1)/c
_cod_database_code 7204315

loop_
_symmetry_equiv_pos_as_xyz
'x, y, z'
'-x, y+1/2, -z+1/2'
'-x, -y, -z'
'x, -y-1/2, z-1/2'

loop_
_atom_site_label
_atom_site_type_symbol
_atom_site_fract_x
_atom_site_fract_y
_atom_site_fract_z
_atom_site_U_iso_or_equiv
_atom_site_adp_type
_atom_site_occupancy
_atom_site_symmetry_multiplicity
_atom_site_calc_flag
_atom_site_refinement_flags
_atom_site_disorder_assembly
_atom_site_disorder_group
S1 S 0.24363(6) 0.51600(3) -0.03466(3) 0.04816(14) Uani 1 1 d . . .
O1 O 0.1745(2) 0.34750(9) 0.17469(10) 0.0704(4) Uani 1 1 d . . .
O2 O 0.11470(17) 0.34557(8) -0.00330(9) 0.0571(3) Uani 1 1 d . . .
O3 O 0.2761(2) 0.47664(12) 0.43362(11) 0.0797(5) Uani 1 1 d . . .
O4 O 0.10698(18) 0.53524(10) 0.28863(10) 0.0671(4) Uani 1 1 d . . .
N1 N 0.40209(18) 0.58956(9) 0.13894(10) 0.0458(3) Uani 1 1 d . . .
N2 N 0.39857(18) 0.67125(9) -0.01315(10) 0.0476(3) Uani 1 1 d . . .
N3 N 0.5417(2) 0.46033(14) 0.32016(14) 0.0719(5) Uani 1 1 d . . .
H3 H 0.552(3) 0.4532(15) 0.388(2) 0.074(7) Uiso 1 1 d . . .
C1 C 0.2566(2) 0.46336(11) 0.08373(12) 0.0462(4) Uani 1 1 d . . .
C2 C 0.3447(2) 0.51201(11) 0.16501(12) 0.0446(3) Uani 1 1 d . . .
C3 C 0.3577(2) 0.59897(10) 0.03654(12) 0.0434(3) Uani 1 1 d . . .
C4 C 0.3623(3) 0.68611(14) -0.12078(15) 0.0615(5) Uani 1 1 d . . .
H4 H 0.309(3) 0.6440(16) -0.1643(19) 0.079(7) Uiso 1 1 d . . .
C5 C 0.4171(3) 0.76495(14) -0.13620(17) 0.0669(5) Uani 1 1 d . . .
H5 H 0.413(3) 0.7920(16) -0.204(2) 0.091(7) Uiso 1 1 d . . .
C6 C 0.4919(3) 0.80042(14) -0.03633(17) 0.0647(5) Uani 1 1 d . . .
H6 H 0.544(3) 0.8537(16) -0.0227(17) 0.076(7) Uiso 1 1 d . . .
C7 C 0.4798(3) 0.74267(12) 0.03816(16) 0.0586(5) Uani 1 1 d . . .
H7 H 0.520(3) 0.7431(14) 0.1149(19) 0.073(6) Uiso 1 1 d . . .
C8 C 0.1792(2) 0.37974(11) 0.09160(13) 0.0508(4) Uani 1 1 d . . .
C9 C 0.0380(3) 0.26131(13) -0.00270(18) 0.0633(5) Uani 1 1 d . . .
H9A H -0.057(3) 0.2642(15) 0.0371(19) 0.077(7) Uiso 1 1 d . . .
H9B H 0.134(3) 0.2223(15) 0.0316(19) 0.079(7) Uiso 1 1 d . . .
C10 C -0.0336(5) 0.2351(2) -0.1139(2) 0.0886(8) Uani 1 1 d . . .
H10A H -0.115(5) 0.281(2) -0.153(3) 0.129(12) Uiso 1 1 d . . .
H10B H 0.070(4) 0.2249(19) -0.146(2) 0.108(10) Uiso 1 1 d . . .
H10C H -0.087(4) 0.180(2) -0.118(2) 0.108(9) Uiso 1 1 d . . .
C11 C 0.3891(2) 0.48708(11) 0.27900(12) 0.0494(4) Uani 1 1 d . . .
C12 C 0.2508(2) 0.49794(12) 0.34326(13) 0.0542(4) Uani 1 1 d . . .
C13 C -0.0370(4) 0.5503(3) 0.3443(3) 0.0907(9) Uani 1 1 d . . .
H13A H -0.074(4) 0.494(2) 0.338(2) 0.105(11) Uiso 1 1 d . . .
H13B H 0.021(5) 0.578(2) 0.411(3) 0.140(13) Uiso 1 1 d . . .
C14 C -0.1551(4) 0.6147(2) 0.2857(2) 0.0816(7) Uani 1 1 d . . .
H14A H -0.076(5) 0.667(3) 0.301(3) 0.142(12) Uiso 1 1 d . . .
H14B H -0.261(5) 0.623(2) 0.323(3) 0.124(10) Uiso 1 1 d . . .
H14C H -0.204(5) 0.600(2) 0.209(3) 0.137(12) Uiso 1 1 d . . .

loop_
_atom_site_aniso_label
_atom_site_aniso_U_11
_atom_site_aniso_U_22
_atom_site_aniso_U_33
_atom_site_aniso_U_23
_atom_site_aniso_U_13
_atom_site_aniso_U_12
S1 0.0563(3) 0.0507(2) 0.0357(2) -0.00191(16) 0.00712(16) -0.00053(18)
O1 0.0898(10) 0.0689(9) 0.0526(7) 0.0091(6) 0.0166(7) -0.0123(7)
O2 0.0681(8) 0.0501(7) 0.0506(7) 0.0001(5) 0.0087(6) -0.0065(6)
O3 0.0809(10) 0.1145(13) 0.0467(7) 0.0240(8) 0.0207(7) 0.0234(9)
O4 0.0585(8) 0.0961(10) 0.0485(7) 0.0134(7) 0.0164(6) 0.0205(7)
N1 0.0493(7) 0.0507(7) 0.0368(6) -0.0012(5) 0.0088(5) 0.0012(6)
N2 0.0549(8) 0.0476(7) 0.0405(7) 0.0003(6) 0.0115(6) 0.0000(6)
N3 0.0564(9) 0.1067(15) 0.0505(9) 0.0186(9) 0.0081(8) 0.0123(9)
C1 0.0480(9) 0.0518(9) 0.0385(8) 0.0010(6) 0.0096(6) 0.0032(7)
C2 0.0431(8) 0.0530(9) 0.0381(7) 0.0019(6) 0.0100(6) 0.0052(7)
C3 0.0421(8) 0.0491(8) 0.0391(7) -0.0017(6) 0.0099(6) 0.0048(6)
C4 0.0807(13) 0.0623(12) 0.0408(9) 0.0016(8) 0.0127(9) -0.0064(10)
C5 0.0838(14) 0.0659(12) 0.0530(11) 0.0117(9) 0.0202(10) -0.0036(10)
C6 0.0753(13) 0.0544(11) 0.0675(12) 0.0024(9) 0.0228(10) -0.0088(10)
C7 0.0682(12) 0.0565(11) 0.0509(10) -0.0054(8) 0.0137(9) -0.0076(9)
C8 0.0500(9) 0.0536(9) 0.0481(9) 0.0027(7) 0.0101(7) 0.0034(7)
C9 0.0663(13) 0.0515(11) 0.0706(13) 0.0019(9) 0.0130(10) -0.0068(9)
C10 0.109(2) 0.0718(16) 0.0801(17) -0.0163(13) 0.0121(16) -0.0217(16)
C11 0.0508(9) 0.0568(9) 0.0388(8) 0.0036(7) 0.0070(7) 0.0001(7)
C12 0.0575(10) 0.0643(11) 0.0400(8) 0.0052(7) 0.0099(7) 0.0048(8)
C13 0.0764(16) 0.119(3) 0.0876(19) 0.0233(18) 0.0407(15) 0.0252(17)
C14 0.0721(15) 0.0967(19) 0.0736(15) -0.0209(13) 0.0117(12) 0.0151(14)

loop_
_atom_type_symbol
_atom_type_description
_atom_type_scat_dispersion_real
_atom_type_scat_dispersion_imag
_atom_type_scat_source
C C 0.0033 0.0016 'International Tables Vol C Tables 4.2.6.8 and 6.1.1.4'
H H 0.0000 0.0000 'International Tables Vol C Tables 4.2.6.8 and 6.1.1.4'
N N 0.0061 0.0033 'International Tables Vol C Tables 4.2.6.8 and 6.1.1.4'
O O 0.0106 0.0060 'International Tables Vol C Tables 4.2.6.8 and 6.1.1.4'
S S 0.1246 0.1234 'International Tables Vol C Tables 4.2.6.8 and 6.1.1.4'

loop_
_geom_angle_atom_site_label_1
_geom_angle_atom_site_label_2
_geom_angle_atom_site_label_3
_geom_angle
_geom_angle_site_symmetry_1
_geom_angle_site_symmetry_3
_geom_angle_publ_flag
C3 S1 C1 88.31(8) . . ?
C8 O2 C9 115.49(14) . . ?
C12 O4 C13 116.65(16) . . ?
C3 N1 C2 109.27(13) . . ?
C4 N2 C3 126.71(15) . . ?
C4 N2 C7 108.22(15) . . ?
C3 N2 C7 125.05(14) . . ?
C11 N3 H3 109.0(15) . . ?
C2 C1 C8 126.67(15) . . ?
C2 C1 S1 109.62(13) . . ?
C8 C1 S1 123.70(12) . . ?
C1 C2 N1 116.53(14) . . ?
C1 C2 C11 125.61(15) . . ?
N1 C2 C11 117.83(14) . . ?
N1 C3 N2 122.40(14) . . ?
N1 C3 S1 116.26(12) . . ?
N2 C3 S1 121.34(11) . . ?
C5 C4 N2 108.10(18) . . ?
C5 C4 H4 134.3(15) . . ?
N2 C4 H4 117.6(15) . . ?
C4 C5 C6 107.88(18) . . ?
C4 C5 H5 126.4(15) . . ?
C6 C5 H5 125.6(15) . . ?
C7 C6 C5 108.10(19) . . ?
C7 C6 H6 124.9(14) . . ?
C5 C6 H6 127.0(14) . . ?
C6 C7 N2 107.70(18) . . ?
C6 C7 H7 132.2(14) . . ?
N2 C7 H7 120.1(14) . . ?
O1 C8 O2 125.24(17) . . ?
O1 C8 C1 122.90(16) . . ?
O2 C8 C1 111.86(14) . . ?
O2 C9 C10 108.10(19) . . ?
O2 C9 H9A 108.2(14) . . ?
C10 C9 H9A 111.5(14) . . ?
O2 C9 H9B 107.9(14) . . ?
C10 C9 H9B 109.8(14) . . ?
H9A C9 H9B 111(2) . . ?
C9 C10 H10A 109.6(19) . . ?
C9 C10 H10B 107.3(17) . . ?
H10A C10 H10B 112(3) . . ?
C9 C10 H10C 111.4(18) . . ?
H10A C10 H10C 114(3) . . ?
H10B C10 H10C 102(2) . . ?
N3 C11 C2 119.29(16) . . ?
N3 C11 C12 121.46(16) . . ?
C2 C11 C12 119.21(14) . . ?
O3 C12 O4 125.68(17) . . ?
O3 C12 C11 122.37(16) . . ?
O4 C12 C11 111.92(14) . . ?
C14 C13 O4 108.0(2) . . ?
C14 C13 H13A 119(2) . . ?
O4 C13 H13A 93(2) . . ?
C14 C13 H13B 105(2) . . ?
O4 C13 H13B 105(2) . . ?
H13A C13 H13B 125(3) . . ?
C13 C14 H14A 101(2) . . ?
C13 C14 H14B 108.2(18) . . ?
H14A C14 H14B 108(3) . . ?
C13 C14 H14C 113(2) . . ?
H14A C14 H14C 117(3) . . ?
H14B C14 H14C 109(3) . . ?

loop_
_geom_bond_atom_site_label_1
_geom_bond_atom_site_label_2
_geom_bond_distance
_geom_bond_site_symmetry_2
_geom_bond_publ_flag
S1 C3 1.7314(16) . ?
S1 C1 1.7385(16) . ?
O1 C8 1.207(2) . ?
O2 C8 1.338(2) . ?
O2 C9 1.464(2) . ?
O3 C12 1.198(2) . ?
O4 C12 1.319(2) . ?
O4 C13 1.489(3) . ?
N1 C3 1.309(2) . ?
N1 C2 1.377(2) . ?
N2 C4 1.387(2) . ?
N2 C3 1.389(2) . ?
N2 C7 1.390(2) . ?
N3 C11 1.258(2) . ?
N3 H3 0.88(2) . ?
C1 C2 1.361(2) . ?
C1 C8 1.469(3) . ?
C2 C11 1.500(2) . ?
C4 C5 1.350(3) . ?
C4 H4 0.91(2) . ?
C5 C6 1.415(3) . ?
C5 H5 0.98(3) . ?
C6 C7 1.354(3) . ?
C6 H6 0.94(3) . ?
C7 H7 0.98(2) . ?
C9 C10 1.488(3) . ?
C9 H9A 1.00(2) . ?
C9 H9B 0.99(3) . ?
C10 H10A 1.02(4) . ?
C10 H10B 1.01(3) . ?
C10 H10C 0.97(3) . ?
C11 C12 1.520(2) . ?
C13 C14 1.464(4) . ?
C13 H13A 0.94(3) . ?
C13 H13B 0.99(4) . ?
C14 H14A 1.03(4) . ?
C14 H14B 1.06(4) . ?
C14 H14C 1.02(4) . ?

loop_
_cod_related_entry_id
_cod_related_entry_database
_cod_related_entry_code
1 ChemSpider 21142828
